data_2230811
loop_
_publ_author_name
'Arshad, Muhammad Nadeem'
'Khan, Islam Ullah'
'Zia-ur-Rehman, Muhammad'
'Shafiq, Muhammad'
'Asiri, Abdullah M.'

_publ_section_title
;
 Methyl
 2-benzyl-4-hydroxy-1,1-dioxo-1,2,3,4-tetrahydro-1\l^6^,2-benzothiazine-3-carboxylate
;
_journal_coeditor_code NG5172
_journal_issue 7
_journal_name_full 'Acta Crystallographica Section E'
_journal_page_first o1588
_journal_page_last o1589
_journal_paper_doi 10.1107/S1600536811020289
_journal_volume 67
_journal_year 2011
_chemical_formula_iupac 'C17 H15 N O5 S'
_chemical_formula_moiety 'C17 H15 N O5 S'
_chemical_formula_sum 'C17 H15 N O5 S'
_chemical_formula_weight 345.36
_chemical_melting_point 422
_chemical_name_systematic 'Methyl 2-benzyl-4-hydroxy-1,1-dioxo-1,2,3,4-tetrahydro-1\l^6^,2-benzothiazine-3-carboxylate'
_space_group_IT_number 14
_symmetry_cell_setting monoclinic
_symmetry_space_group_name_Hall '-P 2ybc'
_symmetry_space_group_name_H-M 'P 1 21/c 1'
_atom_sites_solution_hydrogens geom
_atom_sites_solution_primary direct
_atom_sites_solution_secondary difmap
_audit_creation_method SHELXL-97
_cell_angle_alpha 90.00
_cell_angle_beta 99.758(2)
_cell_angle_gamma 90.00
_cell_formula_units_Z 4
_cell_length_a 9.4920(15)
_cell_length_b 10.9607(17)
_cell_length_c 15.050(2)
_cell_measurement_reflns_used 6007
_cell_measurement_temperature 173(2)
_cell_measurement_theta_max 28.32
_cell_measurement_theta_min 2.31
_cell_volume 1543.1(4)
_computing_cell_refinement 'SAINT (Bruker, 20017)'
_computing_data_collection 'APEX2 (Bruker, 2007)'
_computing_data_reduction 'SAINT (Bruker, 2007)'
_computing_molecular_graphics 'ORTEP-3 for Windows (Farrugia, 1997) and PLATON (Spek, 2009)'
_computing_publication_material
;
X-SEED (Barbour, 2001), WinGX (Farrugia, 1999) and PLATON (Spek,
2009)
;
_computing_structure_refinement 'SHELXL97 (Sheldrick, 2008)'
_computing_structure_solution 'SHELXS97 (Sheldrick, 2008)'
_diffrn_ambient_temperature 173(2)
_diffrn_measured_fraction_theta_full 0.997
_diffrn_measured_fraction_theta_max 0.957
_diffrn_measurement_device_type 'Bruker Kappa APEXII CCD'
_diffrn_measurement_method '\f and \w'
_diffrn_radiation_monochromator graphite
_diffrn_radiation_source 'fine-focus sealed tube'
_diffrn_radiation_type MoK\a
_diffrn_radiation_wavelength 0.71073
_diffrn_reflns_av_R_equivalents 0.0327
_diffrn_reflns_av_sigmaI/netI 0.0289
_diffrn_reflns_limit_h_max 12
_diffrn_reflns_limit_h_min -12
_diffrn_reflns_limit_k_max 14
_diffrn_reflns_limit_k_min -14
_diffrn_reflns_limit_l_max 19
_diffrn_reflns_limit_l_min -20
_diffrn_reflns_number 13430
_diffrn_reflns_theta_full 26.00
_diffrn_reflns_theta_max 28.44
_diffrn_reflns_theta_min 2.18
_diffrn_standards_number 0
_exptl_absorpt_coefficient_mu 0.238
_exptl_absorpt_correction_T_max 0.9561
_exptl_absorpt_correction_T_min 0.9045
_exptl_absorpt_correction_type multi-scan
_exptl_absorpt_process_details '(SADABS; Bruker, 2007)'
_exptl_crystal_colour colorless
_exptl_crystal_density_diffrn 1.487
_exptl_crystal_density_method 'not measured'
_exptl_crystal_description block
_exptl_crystal_F_000 720
_exptl_crystal_size_max 0.43
_exptl_crystal_size_mid 0.25
_exptl_crystal_size_min 0.19
_refine_diff_density_max 0.789
_refine_diff_density_min -0.567
_refine_ls_extinction_method none
_refine_ls_goodness_of_fit_ref 1.063
_refine_ls_hydrogen_treatment mixed
_refine_ls_matrix_type full
_refine_ls_number_parameters 221
_refine_ls_number_reflns 3719
_refine_ls_number_restraints 0
_refine_ls_restrained_S_all 1.063
_refine_ls_R_factor_all 0.0477
_refine_ls_R_factor_gt 0.0424
_refine_ls_shift/su_max 0.001
_refine_ls_shift/su_mean 0.000
_refine_ls_structure_factor_coef Fsqd
_refine_ls_weighting_details 'calc w=1/[\s^2^(Fo^2^)+(0.0721P)^2^+0.6338P] where P=(Fo^2^+2Fc^2^)/3'
_refine_ls_weighting_scheme calc
_refine_ls_wR_factor_gt 0.1134
_refine_ls_wR_factor_ref 0.1189
_reflns_number_gt 3297
_reflns_number_total 3719
_reflns_threshold_expression I>2\s(I)
_cod_data_source_file ng5172.cif
_cod_data_source_block I
_cod_original_sg_symbol_H-M 'P 21/c'
_cod_database_code 2230811
_cod_database_fobs_code 2230811

loop_
_symmetry_equiv_pos_as_xyz
'x, y, z'
'-x, y+1/2, -z+1/2'
'-x, -y, -z'
'x, -y-1/2, z-1/2'

loop_
_atom_site_type_symbol
_atom_site_label
_atom_site_fract_x
_atom_site_fract_y
_atom_site_fract_z
_atom_site_U_iso_or_equiv
_atom_site_adp_type
_atom_site_calc_flag
_atom_site_refinement_flags
_atom_site_occupancy
_atom_site_symmetry_multiplicity
_atom_site_disorder_assembly
_atom_site_disorder_group
S S1 0.81488(4) 0.52594(3) 0.28570(2) 0.01595(12) Uani d . 1 1 . .
O O4 0.30241(11) 0.50771(10) 0.17813(7) 0.0183(2) Uani d . 1 1 . .
C C1 0.83777(15) 0.56206(13) 0.17521(10) 0.0157(3) Uani d . 1 1 . .
O O1 0.46409(11) 0.60454(10) 0.07788(7) 0.0187(2) Uani d . 1 1 . .
C C2 0.97337(16) 0.58108(14) 0.15447(10) 0.0188(3) Uani d . 1 1 . .
H H2 1.0565 0.5666 0.1981 0.023 Uiso calc R 1 1 . .
O O5 0.40378(11) 0.40446(10) 0.30203(7) 0.0177(2) Uani d . 1 1 . .
C C3 0.98459(17) 0.62175(14) 0.06835(11) 0.0209(3) Uani d . 1 1 . .
H H3 1.0763 0.6351 0.0529 0.025 Uiso calc R 1 1 . .
O O2 0.93353(11) 0.45544(11) 0.33020(7) 0.0220(3) Uani d . 1 1 . .
C C4 0.86248(17) 0.64307(14) 0.00470(10) 0.0204(3) Uani d . 1 1 . .
H H4 0.8715 0.6726 -0.0534 0.025 Uiso calc R 1 1 . .
O O3 0.77720(12) 0.63674(10) 0.32661(7) 0.0211(2) Uani d . 1 1 . .
C C5 0.72758(16) 0.62151(13) 0.02546(10) 0.0176(3) Uani d . 1 1 . .
H H5 0.6448 0.6353 -0.0185 0.021 Uiso calc R 1 1 . .
N N1 0.67339(13) 0.43784(11) 0.26853(8) 0.0156(3) Uani d . 1 1 . .
C C6 0.71401(15) 0.57923(13) 0.11162(10) 0.0152(3) Uani d . 1 1 . .
C C7 0.57231(15) 0.55402(13) 0.13462(10) 0.0153(3) Uani d . 1 1 . .
C C8 0.55400(15) 0.48728(13) 0.20867(10) 0.0150(3) Uani d . 1 1 . .
C C9 0.40936(16) 0.46801(13) 0.22778(10) 0.0154(3) Uani d . 1 1 . .
C C11 0.69172(16) 0.30226(13) 0.26997(10) 0.0169(3) Uani d . 1 1 . .
H H11A 0.6125 0.2651 0.2957 0.020 Uiso calc R 1 1 . .
H H11B 0.7821 0.2818 0.3105 0.020 Uiso calc R 1 1 . .
C C12 0.69472(16) 0.24606(13) 0.17890(10) 0.0165(3) Uani d . 1 1 . .
C C13 0.56919(17) 0.20116(14) 0.12780(11) 0.0212(3) Uani d . 1 1 . .
H H13 0.4816 0.2081 0.1500 0.025 Uiso calc R 1 1 . .
C C14 0.5710(2) 0.14639(16) 0.04476(12) 0.0307(4) Uani d . 1 1 . .
H H14 0.4848 0.1168 0.0101 0.037 Uiso calc R 1 1 . .
C C15 0.6992(2) 0.13497(16) 0.01245(12) 0.0340(4) Uani d . 1 1 . .
H H15 0.7007 0.0970 -0.0441 0.041 Uiso calc R 1 1 . .
C C16 0.8247(2) 0.17886(16) 0.06271(12) 0.0308(4) Uani d . 1 1 . .
H H16 0.9123 0.1703 0.0408 0.037 Uiso calc R 1 1 . .
C C10 0.26012(16) 0.38959(15) 0.32309(11) 0.0199(3) Uani d . 1 1 . .
H H10A 0.2184 0.4700 0.3303 0.030 Uiso calc R 1 1 . .
H H10B 0.2652 0.3431 0.3792 0.030 Uiso calc R 1 1 . .
H H10C 0.2003 0.3456 0.2739 0.030 Uiso calc R 1 1 . .
C C17 0.82300(18) 0.23540(14) 0.14515(11) 0.0225(3) Uani d . 1 1 . .
H H17 0.9091 0.2669 0.1787 0.027 Uiso calc R 1 1 . .
H H1O 0.381(3) 0.583(2) 0.0989(14) 0.034 Uiso d . 1 1 . .

loop_
_atom_site_aniso_label
_atom_site_aniso_U_11
_atom_site_aniso_U_22
_atom_site_aniso_U_33
_atom_site_aniso_U_12
_atom_site_aniso_U_13
_atom_site_aniso_U_23
S1 0.01167(19) 0.0206(2) 0.0152(2) -0.00077(12) 0.00123(13) 0.00070(13)
O4 0.0117(5) 0.0229(5) 0.0201(5) 0.0010(4) 0.0018(4) -0.0008(4)
C1 0.0153(7) 0.0163(7) 0.0155(7) 0.0000(5) 0.0030(5) 0.0000(5)
O1 0.0134(5) 0.0227(6) 0.0193(5) 0.0025(4) 0.0007(4) 0.0035(4)
C2 0.0148(7) 0.0206(7) 0.0210(7) 0.0001(5) 0.0030(5) 0.0004(6)
O5 0.0134(5) 0.0198(5) 0.0207(5) 0.0004(4) 0.0051(4) 0.0023(4)
C3 0.0174(7) 0.0230(8) 0.0240(8) -0.0024(6) 0.0085(6) -0.0010(6)
O2 0.0121(5) 0.0308(6) 0.0219(6) 0.0010(4) -0.0002(4) 0.0060(4)
C4 0.0236(8) 0.0207(7) 0.0181(7) -0.0009(6) 0.0066(6) 0.0007(6)
O3 0.0199(5) 0.0238(6) 0.0196(5) -0.0038(4) 0.0033(4) -0.0037(4)
C5 0.0175(7) 0.0179(7) 0.0169(7) 0.0004(5) 0.0015(5) -0.0009(5)
N1 0.0122(6) 0.0165(6) 0.0178(6) 0.0004(4) 0.0018(5) 0.0015(5)
C6 0.0147(7) 0.0142(7) 0.0169(7) 0.0005(5) 0.0030(5) -0.0012(5)
C7 0.0136(7) 0.0152(6) 0.0169(7) 0.0013(5) 0.0018(5) -0.0021(5)
C8 0.0119(7) 0.0149(7) 0.0176(7) 0.0016(5) 0.0010(5) -0.0008(5)
C9 0.0153(7) 0.0137(7) 0.0172(7) -0.0004(5) 0.0028(5) -0.0028(5)
C11 0.0161(7) 0.0174(7) 0.0173(7) 0.0025(5) 0.0028(5) 0.0033(5)
C12 0.0178(7) 0.0134(7) 0.0186(7) 0.0017(5) 0.0039(5) 0.0031(5)
C13 0.0195(7) 0.0174(7) 0.0250(8) 0.0022(6) -0.0012(6) 0.0029(6)
C14 0.0420(10) 0.0189(8) 0.0259(8) 0.0036(7) -0.0092(7) 0.0020(6)
C15 0.0651(13) 0.0198(8) 0.0181(8) 0.0076(8) 0.0103(8) 0.0023(6)
C16 0.0448(11) 0.0209(8) 0.0330(9) 0.0054(7) 0.0244(8) 0.0064(7)
C10 0.0140(7) 0.0219(8) 0.0249(8) -0.0017(5) 0.0066(6) 0.0006(6)
C17 0.0228(8) 0.0185(7) 0.0286(8) -0.0006(6) 0.0110(6) 0.0033(6)

loop_
_atom_type_symbol
_atom_type_description
_atom_type_scat_dispersion_real
_atom_type_scat_dispersion_imag
_atom_type_scat_source
C C 0.0033 0.0016 'International Tables Vol C Tables 4.2.6.8 and 6.1.1.4'
H H 0.0000 0.0000 'International Tables Vol C Tables 4.2.6.8 and 6.1.1.4'
N N 0.0061 0.0033 'International Tables Vol C Tables 4.2.6.8 and 6.1.1.4'
O O 0.0106 0.0060 'International Tables Vol C Tables 4.2.6.8 and 6.1.1.4'
S S 0.1246 0.1234 'International Tables Vol C Tables 4.2.6.8 and 6.1.1.4'

loop_
_geom_angle_atom_site_label_1
_geom_angle_atom_site_label_2
_geom_angle_atom_site_label_3
_geom_angle_site_symmetry_1
_geom_angle_site_symmetry_3
_geom_angle
_geom_angle_publ_flag
O3 S1 O2 . . 119.27(7) ?
O3 S1 N1 . . 108.02(6) ?
O2 S1 N1 . . 108.29(7) ?
O3 S1 C1 . . 107.16(7) ?
O2 S1 C1 . . 110.47(7) ?
N1 S1 C1 . . 102.29(7) ?
C2 C1 C6 . . 121.94(13) ?
C2 C1 S1 . . 120.90(11) ?
C6 C1 S1 . . 117.00(11) ?
C7 O1 H1O . . 106.1(14) ?
C1 C2 C3 . . 118.48(14) ?
C1 C2 H2 . . 120.8 ?
C3 C2 H2 . . 120.8 ?
C9 O5 C10 . . 114.45(11) ?
C2 C3 C4 . . 120.55(14) ?
C2 C3 H3 . . 119.7 ?
C4 C3 H3 . . 119.7 ?
C5 C4 C3 . . 120.55(14) ?
C5 C4 H4 . . 119.7 ?
C3 C4 H4 . . 119.7 ?
C4 C5 C6 . . 119.77(14) ?
C4 C5 H5 . . 120.1 ?
C6 C5 H5 . . 120.1 ?
C8 N1 C11 . . 117.62(11) ?
C8 N1 S1 . . 114.65(10) ?
C11 N1 S1 . . 119.53(10) ?
C1 C6 C5 . . 118.65(13) ?
C1 C6 C7 . . 120.66(13) ?
C5 C6 C7 . . 120.68(13) ?
O1 C7 C8 . . 123.41(13) ?
O1 C7 C6 . . 113.92(12) ?
C8 C7 C6 . . 122.65(13) ?
C7 C8 N1 . . 121.28(13) ?
C7 C8 C9 . . 119.31(13) ?
N1 C8 C9 . . 119.40(13) ?
O4 C9 O5 . . 123.35(13) ?
O4 C9 C8 . . 122.20(13) ?
O5 C9 C8 . . 114.46(13) ?
N1 C11 C12 . . 114.38(12) ?
N1 C11 H11A . . 108.7 ?
C12 C11 H11A . . 108.7 ?
N1 C11 H11B . . 108.7 ?
C12 C11 H11B . . 108.7 ?
H11A C11 H11B . . 107.6 ?
C13 C12 C17 . . 118.98(14) ?
C13 C12 C11 . . 119.99(13) ?
C17 C12 C11 . . 121.01(14) ?
C14 C13 C12 . . 120.60(15) ?
C14 C13 H13 . . 119.7 ?
C12 C13 H13 . . 119.7 ?
C13 C14 C15 . . 119.92(17) ?
C13 C14 H14 . . 120.0 ?
C15 C14 H14 . . 120.0 ?
C16 C15 C14 . . 120.03(16) ?
C16 C15 H15 . . 120.0 ?
C14 C15 H15 . . 120.0 ?
C15 C16 C17 . . 120.24(16) ?
C15 C16 H16 . . 119.9 ?
C17 C16 H16 . . 119.9 ?
O5 C10 H10A . . 109.5 ?
O5 C10 H10B . . 109.5 ?
H10A C10 H10B . . 109.5 ?
O5 C10 H10C . . 109.5 ?
H10A C10 H10C . . 109.5 ?
H10B C10 H10C . . 109.5 ?
C16 C17 C12 . . 120.22(16) ?
C16 C17 H17 . . 119.9 ?
C12 C17 H17 . . 119.9 ?

loop_
_geom_bond_atom_site_label_1
_geom_bond_atom_site_label_2
_geom_bond_site_symmetry_2
_geom_bond_distance
_geom_bond_publ_flag
S1 O3 . 1.4341(12) ?
S1 O2 . 1.4347(11) ?
S1 N1 . 1.6387(13) ?
S1 C1 . 1.7583(15) ?
O4 C9 . 1.2333(18) ?
C1 C2 . 1.391(2) ?
C1 C6 . 1.397(2) ?
O1 C7 . 1.3393(17) ?
O1 H1O . 0.93(2) ?
C2 C3 . 1.392(2) ?
C2 H2 . 0.9500 ?
O5 C9 . 1.3254(18) ?
O5 C10 . 1.4606(17) ?
C3 C4 . 1.393(2) ?
C3 H3 . 0.9500 ?
C4 C5 . 1.389(2) ?
C4 H4 . 0.9500 ?
C5 C6 . 1.403(2) ?
C5 H5 . 0.9500 ?
N1 C8 . 1.4295(18) ?
N1 C11 . 1.4959(19) ?
C6 C7 . 1.471(2) ?
C7 C8 . 1.369(2) ?
C8 C9 . 1.465(2) ?
C11 C12 . 1.507(2) ?
C11 H11A . 0.9900 ?
C11 H11B . 0.9900 ?
C12 C13 . 1.394(2) ?
C12 C17 . 1.401(2) ?
C13 C14 . 1.389(2) ?
C13 H13 . 0.9500 ?
C14 C15 . 1.391(3) ?
C14 H14 . 0.9500 ?
C15 C16 . 1.384(3) ?
C15 H15 . 0.9500 ?
C16 C17 . 1.389(2) ?
C16 H16 . 0.9500 ?
C10 H10A . 0.9800 ?
C10 H10B . 0.9800 ?
C10 H10C . 0.9800 ?
C17 H17 . 0.9500 ?

loop_
_geom_hbond_atom_site_label_D
_geom_hbond_atom_site_label_H
_geom_hbond_atom_site_label_A
_geom_hbond_site_symmetry_A
_geom_hbond_distance_DH
_geom_hbond_distance_HA
_geom_hbond_distance_DA
_geom_hbond_angle_DHA
C2 H2 O4 1_655 0.95 2.49 3.1861(19) 130
O1 H1O O4 . 0.93(2) 1.72(2) 2.5580(15) 149(2)
C10 H10B Cg1 2_645 0.8017 2.94 3.6391(18) 130

loop_
_geom_torsion_atom_site_label_1
_geom_torsion_atom_site_label_2
_geom_torsion_atom_site_label_3
_geom_torsion_atom_site_label_4
_geom_torsion_site_symmetry_1
_geom_torsion_site_symmetry_2
_geom_torsion_site_symmetry_3
_geom_torsion_site_symmetry_4
_geom_torsion
_geom_torsion_publ_flag
O3 S1 C1 C2 . . . . 98.81(13) ?
O2 S1 C1 C2 . . . . -32.60(15) ?
N1 S1 C1 C2 . . . . -147.69(13) ?
O3 S1 C1 C6 . . . . -76.69(13) ?
O2 S1 C1 C6 . . . . 151.90(11) ?
N1 S1 C1 C6 . . . . 36.80(13) ?
C6 C1 C2 C3 . . . . 1.9(2) ?
S1 C1 C2 C3 . . . . -173.42(11) ?
C1 C2 C3 C4 . . . . 0.1(2) ?
C2 C3 C4 C5 . . . . -1.4(2) ?
C3 C4 C5 C6 . . . . 0.7(2) ?
O3 S1 N1 C8 . . . . 61.81(11) ?
O2 S1 N1 C8 . . . . -167.73(10) ?
C1 S1 N1 C8 . . . . -51.05(11) ?
O3 S1 N1 C11 . . . . -150.40(10) ?
O2 S1 N1 C11 . . . . -19.94(13) ?
C1 S1 N1 C11 . . . . 96.74(11) ?
C2 C1 C6 C5 . . . . -2.5(2) ?
S1 C1 C6 C5 . . . . 172.92(11) ?
C2 C1 C6 C7 . . . . 177.73(14) ?
S1 C1 C6 C7 . . . . -6.82(19) ?
C4 C5 C6 C1 . . . . 1.2(2) ?
C4 C5 C6 C7 . . . . -179.06(14) ?
C1 C6 C7 O1 . . . . 162.79(13) ?
C5 C6 C7 O1 . . . . -16.94(19) ?
C1 C6 C7 C8 . . . . -15.8(2) ?
C5 C6 C7 C8 . . . . 164.52(14) ?
O1 C7 C8 N1 . . . . -178.36(13) ?
C6 C7 C8 N1 . . . . 0.0(2) ?
O1 C7 C8 C9 . . . . 0.5(2) ?
C6 C7 C8 C9 . . . . 178.95(13) ?
C11 N1 C8 C7 . . . . -111.02(15) ?
S1 N1 C8 C7 . . . . 37.42(17) ?
C11 N1 C8 C9 . . . . 70.08(17) ?
S1 N1 C8 C9 . . . . -141.49(11) ?
C10 O5 C9 O4 . . . . -2.7(2) ?
C10 O5 C9 C8 . . . . 177.58(12) ?
C7 C8 C9 O4 . . . . 1.7(2) ?
N1 C8 C9 O4 . . . . -179.41(13) ?
C7 C8 C9 O5 . . . . -178.62(13) ?
N1 C8 C9 O5 . . . . 0.31(19) ?
C8 N1 C11 C12 . . . . 54.00(17) ?
S1 N1 C11 C12 . . . . -92.85(14) ?
N1 C11 C12 C13 . . . . -93.63(16) ?
N1 C11 C12 C17 . . . . 87.87(17) ?
C17 C12 C13 C14 . . . . 0.1(2) ?
C11 C12 C13 C14 . . . . -178.38(14) ?
C12 C13 C14 C15 . . . . 0.6(2) ?
C13 C14 C15 C16 . . . . -0.4(3) ?
C14 C15 C16 C17 . . . . -0.6(3) ?
C15 C16 C17 C12 . . . . 1.4(2) ?
C13 C12 C17 C16 . . . . -1.2(2) ?
C11 C12 C17 C16 . . . . 177.36(14) ?

loop_
_cod_related_entry_id
_cod_related_entry_database
_cod_related_entry_code
1 ChemSpider 30656790
